data_2310334
loop_
_publ_author_name
'Au, C.'
'Au, R.'

_publ_section_title
;
 The crystal structure of Gd Cl3
;
_journal_name_full 'Acta Crystallographica (1,1948-23,1967)'
_journal_page_first 1112
_journal_page_last 1112
_journal_volume 23
_journal_year 1967
_chemical_formula_sum 'Cl3 Gd'
_chemical_name_systematic 'Gd Cl3'
_space_group_IT_number 176
_symmetry_space_group_name_Hall '-P 6c'
_symmetry_space_group_name_H-M 'P 63/m'
_cell_angle_alpha 90
_cell_angle_beta 90
_cell_angle_gamma 120
_cell_formula_units_Z 2
_cell_length_a 7.363
_cell_length_b 7.363
_cell_length_c 4.105
_cell_volume 192.732
_citation_journal_id_ASTM ACCRA9
_cod_data_source_file Au_ACCRA9_1967_1426.cif
_cod_data_source_block Cl3Gd1
_cod_original_cell_volume 192.7318
_cod_original_formula_sum 'Cl3 Gd1'
_cod_database_code 2310334

loop_
_symmetry_equiv_pos_as_xyz
x,y,z
x-y,x,z+1/2
-y,x-y,z
-x,-y,z+1/2
-x+y,-x,z
y,-x+y,z+1/2
-x,-y,-z
-x+y,-x,-z-1/2
y,-x+y,-z
x,y,-z-1/2
x-y,x,-z
-y,x-y,-z-1/2

loop_
_atom_site_label
_atom_site_type_symbol
_atom_site_fract_x
_atom_site_fract_y
_atom_site_fract_z
_atom_site_occupancy
_atom_site_U_iso_or_equiv
Gd1 Gd+3 0.3333 0.6667 0.25 1 0.0
Cl1 Cl-1 0.39 0.3027 0.25 1 0.0
